data_1512859
loop_
_publ_author_name
'Stephanie Jones'
'Jose M. Vargas'
'Steven Pellizzeri'
'Charles J. O-Connor'
'Jon Zubieta'

_publ_section_title
;
 Solid state coordination chemistry: Structural consequences of varying
 diphosphonate tether length and fluoride incorporation in the
 copper-bisterpy/oxomolybdenum/organodiphosphonate system (bisterpy =
 2,2':4',4":2',2"'-quarterpyridyl-6',6'-di-2-pyridine)
;
_journal_name_full
;
Inorganica Chimica Acta
;
_journal_page_first 44
_journal_page_last 57
_journal_paper_doi 10.1016/j.ica.2012.10.023
_journal_volume 395
_journal_year 2013
_chemical_formula_moiety 'C20 H24 Cu F2 Mo N3 O8 P2, O'
_chemical_formula_sum 'C20 H24 Cu F2 Mo N3 O9 P2'
_chemical_formula_weight 709.84
_space_group_IT_number 2
_symmetry_cell_setting triclinic
_symmetry_space_group_name_Hall '-P 1'
_symmetry_space_group_name_H-M 'P -1'
_atom_sites_solution_hydrogens geom
_atom_sites_solution_primary direct
_atom_sites_solution_secondary difmap
_cell_angle_alpha 92.471(2)
_cell_angle_beta 103.8410(10)
_cell_angle_gamma 115.6630(10)
_cell_formula_units_Z 2
_cell_length_a 9.2086(5)
_cell_length_b 9.6673(6)
_cell_length_c 15.8062(9)
_cell_measurement_reflns_used 1302
_cell_measurement_temperature 90(2)
_cell_measurement_theta_max 23.79
_cell_measurement_theta_min 2.52
_cell_volume 1214.05(12)
_computing_cell_refinement 'Bruker SMART (Bruker, 2002)'
_computing_data_collection 'Bruker SMART (Bruker, 2002)'
_computing_data_reduction 'Bruker SAINT (Bruker, 2002)'
_computing_molecular_graphics 'CrystalMaker (Palmer, 2006)'
_computing_publication_material 'Bruker SHELXTL (Bruker, 2002)'
_computing_structure_refinement 'SHELXL-97 (Sheldrick, 1997)'
_computing_structure_solution 'SHELXS-97 (Sheldrick, 1997)'
_diffrn_ambient_temperature 90(2)
_diffrn_detector_area_resol_mean 512
_diffrn_measured_fraction_theta_full 0.994
_diffrn_measured_fraction_theta_max 0.994
_diffrn_measurement_device_type 'Bruker APEX CCD area detector'
_diffrn_measurement_method 'Phi and omega scans'
_diffrn_radiation_monochromator graphite
_diffrn_radiation_source 'fine-focus sealed tube'
_diffrn_radiation_type MoK\a
_diffrn_radiation_wavelength 0.71073
_diffrn_reflns_av_R_equivalents 0.0518
_diffrn_reflns_av_sigmaI/netI 0.0797
_diffrn_reflns_limit_h_max 12
_diffrn_reflns_limit_h_min -12
_diffrn_reflns_limit_k_max 12
_diffrn_reflns_limit_k_min -12
_diffrn_reflns_limit_l_max 20
_diffrn_reflns_limit_l_min -20
_diffrn_reflns_number 12696
_diffrn_reflns_theta_full 28.08
_diffrn_reflns_theta_max 28.08
_diffrn_reflns_theta_min 2.37
_exptl_absorpt_coefficient_mu 1.598
_exptl_absorpt_correction_T_max 0.9536
_exptl_absorpt_correction_T_min 0.8566
_exptl_absorpt_correction_type multi-scan
_exptl_absorpt_process_details 'SADABS SHELXL-97 (Sheldrick, 1997)'
_exptl_crystal_colour green
_exptl_crystal_density_diffrn 1.942
_exptl_crystal_density_meas 0
_exptl_crystal_density_method 'not measured'
_exptl_crystal_description plate
_exptl_crystal_F_000 712
_exptl_crystal_size_max 0.10
_exptl_crystal_size_mid 0.10
_exptl_crystal_size_min 0.03
_refine_diff_density_max 0.948
_refine_diff_density_min -0.771
_refine_diff_density_rms 0.151
_refine_ls_extinction_method none
_refine_ls_goodness_of_fit_ref 1.030
_refine_ls_hydrogen_treatment constr
_refine_ls_matrix_type full
_refine_ls_number_parameters 343
_refine_ls_number_reflns 5863
_refine_ls_number_restraints 0
_refine_ls_restrained_S_all 1.030
_refine_ls_R_factor_all 0.0752
_refine_ls_R_factor_gt 0.0512
_refine_ls_shift/su_max 0.000
_refine_ls_shift/su_mean 0.000
_refine_ls_structure_factor_coef Fsqd
_refine_ls_weighting_details 'calc w=1/[\s^2^(Fo^2^)+(0.0527P)^2^+0.0000P] where P=(Fo^2^+2Fc^2^)/3'
_refine_ls_weighting_scheme calc
_refine_ls_wR_factor_gt 0.1079
_refine_ls_wR_factor_ref 0.1182
_reflns_number_gt 4430
_reflns_number_total 5863
_reflns_threshold_expression >2sigma(I)
_cod_data_source_file ICA-2013-395-44-57-7.cif
_cod_data_source_block compound-7.2H2O
_cod_original_sg_symbol_Hall -P1
_cod_original_sg_symbol_H-M P-1
_cod_database_code 1512859

loop_
_symmetry_equiv_pos_as_xyz
'x, y, z'
'-x, -y, -z'

loop_
_atom_site_label
_atom_site_type_symbol
_atom_site_fract_x
_atom_site_fract_y
_atom_site_fract_z
_atom_site_U_iso_or_equiv
_atom_site_adp_type
_atom_site_occupancy
_atom_site_symmetry_multiplicity
_atom_site_calc_flag
_atom_site_refinement_flags
Mo1 Mo 0.45722(5) 0.34597(5) 0.34198(3) 0.01140(11) Uani 1 1 d .
Cu1 Cu 0.03641(7) -0.06437(6) 0.28754(4) 0.00980(14) Uani 1 1 d .
P1 P 0.07568(15) 0.21177(14) 0.17793(8) 0.0101(2) Uani 1 1 d .
P2 P 0.56398(15) 0.24767(14) 0.16463(8) 0.0100(2) Uani 1 1 d .
F1 F 0.2866(3) 0.1249(3) 0.34769(18) 0.0137(6) Uani 1 1 d .
F2 F 0.5983(4) 0.3361(4) 0.4309(2) 0.0280(7) Uani 1 1 d .
O1 O -0.0080(4) 0.0414(4) 0.1904(2) 0.0108(6) Uani 1 1 d .
O2 O 0.3407(4) 0.4105(3) 0.40149(19) 0.0072(6) Uani 1 1 d .
O3 O 0.5739(4) 0.5276(4) 0.3157(2) 0.0109(7) Uani 1 1 d .
O4 O 0.2590(4) 0.3043(4) 0.2265(2) 0.0122(7) Uani 1 1 d .
O5 O -0.0164(4) 0.3011(4) 0.2077(2) 0.0148(7) Uani 1 1 d .
H5 H -0.1199 0.2525 0.1817 0.022 Uiso 1 1 calc R
O6 O 0.5269(4) 0.2384(4) 0.2537(2) 0.0114(7) Uani 1 1 d .
O7 O 0.3894(4) 0.1758(4) 0.0922(2) 0.0143(7) Uani 1 1 d .
H7 H 0.4047 0.1827 0.0419 0.021 Uiso 1 1 calc R
O8 O 0.6620(4) 0.1622(4) 0.1514(2) 0.0134(7) Uani 1 1 d .
O90 O 0.6599(4) 0.9057(4) 0.0757(2) 0.0204(8) Uani 1 1 d .
N1 N 0.1638(5) -0.1623(4) 0.2407(3) 0.0103(8) Uani 1 1 d .
N2 N 0.0242(5) -0.2191(4) 0.3638(2) 0.0091(7) Uani 1 1 d .
N3 N -0.1240(5) -0.0477(4) 0.3524(3) 0.0104(8) Uani 1 1 d .
C1 C 0.2337(6) -0.1220(5) 0.1752(3) 0.0153(10) Uani 1 1 d .
H1 H 0.2115 -0.0513 0.1410 0.018 Uiso 1 1 calc R
C2 C 0.3375(6) -0.1795(5) 0.1552(3) 0.0149(10) Uani 1 1 d .
H2 H 0.3837 -0.1503 0.1072 0.018 Uiso 1 1 calc R
C3 C 0.3733(6) -0.2799(6) 0.2058(3) 0.0160(10) Uani 1 1 d .
H3 H 0.4468 -0.3184 0.1942 0.019 Uiso 1 1 calc R
C4 C 0.3001(6) -0.3237(5) 0.2740(3) 0.0148(10) Uani 1 1 d .
H4 H 0.3217 -0.3934 0.3094 0.018 Uiso 1 1 calc R
C5 C 0.1953(6) -0.2637(5) 0.2892(3) 0.0118(9) Uani 1 1 d .
C6 C 0.1062(6) -0.3032(5) 0.3579(3) 0.0100(9) Uani 1 1 d .
C7 C 0.0996(6) -0.4146(5) 0.4104(3) 0.0117(9) Uani 1 1 d .
H7A H 0.1587 -0.4730 0.4059 0.014 Uiso 1 1 calc R
C8 C 0.0050(6) -0.4404(5) 0.4702(3) 0.0099(9) Uani 1 1 d .
C9 C -0.0820(6) -0.3531(5) 0.4742(3) 0.0109(9) Uani 1 1 d .
H9 H -0.1482 -0.3690 0.5140 0.013 Uiso 1 1 calc R
C10 C -0.0700(5) -0.2437(5) 0.4192(3) 0.0087(9) Uani 1 1 d .
C11 C -0.1569(6) -0.1442(5) 0.4123(3) 0.0089(9) Uani 1 1 d .
C12 C -0.2646(6) -0.1517(5) 0.4614(3) 0.0148(10) Uani 1 1 d .
H12 H -0.2851 -0.2212 0.5028 0.018 Uiso 1 1 calc R
C13 C -0.3429(6) -0.0557(6) 0.4493(3) 0.0178(11) Uani 1 1 d .
H13 H -0.4165 -0.0576 0.4828 0.021 Uiso 1 1 calc R
C14 C -0.3114(6) 0.0417(6) 0.3880(3) 0.0179(10) Uani 1 1 d .
H14 H -0.3642 0.1073 0.3781 0.021 Uiso 1 1 calc R
C15 C -0.2014(6) 0.0434(6) 0.3404(3) 0.0161(10) Uani 1 1 d .
H15 H -0.1803 0.1111 0.2982 0.019 Uiso 1 1 calc R
C16 C 0.0519(6) 0.2156(6) 0.0616(3) 0.0135(9) Uani 1 1 d .
H16A H 0.0869 0.1424 0.0377 0.016 Uiso 1 1 calc R
H16B H -0.0680 0.1805 0.0301 0.016 Uiso 1 1 calc R
C17 C 0.1571(7) 0.3787(6) 0.0446(3) 0.0176(10) Uani 1 1 d .
H17A H 0.1034 0.4448 0.0546 0.021 Uiso 1 1 calc R
H17B H 0.2697 0.4240 0.0882 0.021 Uiso 1 1 calc R
C18 C 0.1785(7) 0.3836(6) -0.0478(3) 0.0192(11) Uani 1 1 d .
H18A H 0.2276 0.3141 -0.0593 0.023 Uiso 1 1 calc R
H18B H 0.0667 0.3441 -0.0916 0.023 Uiso 1 1 calc R
C19 C 0.6782(6) 0.4451(5) 0.1518(3) 0.0153(10) Uani 1 1 d .
H19A H 0.6140 0.5024 0.1588 0.018 Uiso 1 1 calc R
H19B H 0.7873 0.4952 0.1984 0.018 Uiso 1 1 calc R
C20 C 0.7096(6) 0.4540(6) 0.0600(3) 0.0156(10) Uani 1 1 d .
H20A H 0.7616 0.3860 0.0508 0.019 Uiso 1 1 calc R
H20B H 0.6001 0.4130 0.0141 0.019 Uiso 1 1 calc R

loop_
_atom_site_aniso_label
_atom_site_aniso_U_11
_atom_site_aniso_U_22
_atom_site_aniso_U_33
_atom_site_aniso_U_23
_atom_site_aniso_U_13
_atom_site_aniso_U_12
Mo1 0.0116(2) 0.0093(2) 0.0129(2) 0.00172(15) 0.00181(15) 0.00537(16)
Cu1 0.0126(3) 0.0101(3) 0.0115(3) 0.0068(2) 0.0064(2) 0.0075(2)
P1 0.0098(6) 0.0122(6) 0.0113(6) 0.0058(4) 0.0042(4) 0.0066(5)
P2 0.0115(6) 0.0105(6) 0.0119(6) 0.0043(4) 0.0066(5) 0.0066(5)
F1 0.0137(14) 0.0119(13) 0.0143(14) 0.0050(11) 0.0058(11) 0.0036(11)
F2 0.0297(18) 0.0265(18) 0.0245(18) 0.0053(14) 0.0049(14) 0.0114(15)
O1 0.0104(16) 0.0136(16) 0.0105(16) 0.0067(12) 0.0036(13) 0.0066(13)
O2 0.0124(15) 0.0088(15) 0.0076(15) 0.0045(12) 0.0088(12) 0.0080(13)
O3 0.0109(16) 0.0077(15) 0.0130(16) 0.0034(12) 0.0028(13) 0.0034(13)
O4 0.0116(16) 0.0147(17) 0.0151(17) 0.0092(13) 0.0054(13) 0.0088(14)
O5 0.0115(16) 0.0147(17) 0.0237(19) 0.0065(14) 0.0086(14) 0.0087(14)
O6 0.0134(16) 0.0127(16) 0.0137(17) 0.0039(13) 0.0071(13) 0.0091(14)
O7 0.0156(17) 0.0155(17) 0.0144(17) 0.0073(13) 0.0075(14) 0.0074(14)
O8 0.0142(17) 0.0160(17) 0.0168(17) 0.0048(13) 0.0080(14) 0.0109(14)
O90 0.0201(19) 0.023(2) 0.0178(19) -0.0007(15) 0.0083(15) 0.0085(16)
N1 0.0117(19) 0.0075(18) 0.013(2) 0.0032(14) 0.0038(15) 0.0048(16)
N2 0.0119(19) 0.0071(18) 0.0095(19) 0.0032(14) 0.0037(15) 0.0048(15)
N3 0.0121(19) 0.0077(18) 0.014(2) 0.0052(15) 0.0067(16) 0.0050(16)
C1 0.018(2) 0.012(2) 0.016(2) 0.0043(19) 0.007(2) 0.005(2)
C2 0.014(2) 0.011(2) 0.018(3) 0.0011(19) 0.011(2) 0.0018(19)
C3 0.017(2) 0.016(2) 0.020(3) 0.0017(19) 0.008(2) 0.010(2)
C4 0.015(2) 0.011(2) 0.019(3) 0.0046(19) 0.007(2) 0.005(2)
C5 0.015(2) 0.010(2) 0.013(2) 0.0052(17) 0.0042(18) 0.0068(19)
C6 0.013(2) 0.010(2) 0.010(2) 0.0047(17) 0.0043(18) 0.0066(19)
C7 0.012(2) 0.011(2) 0.016(2) 0.0056(18) 0.0052(18) 0.0077(19)
C8 0.011(2) 0.009(2) 0.009(2) 0.0037(17) 0.0014(17) 0.0037(18)
C9 0.011(2) 0.010(2) 0.013(2) 0.0063(17) 0.0073(18) 0.0023(18)
C10 0.0037(19) 0.007(2) 0.014(2) -0.0005(16) 0.0006(17) 0.0015(17)
C11 0.013(2) 0.008(2) 0.008(2) 0.0027(16) 0.0010(17) 0.0076(18)
C12 0.018(2) 0.014(2) 0.019(3) 0.0097(19) 0.013(2) 0.009(2)
C13 0.024(3) 0.024(3) 0.017(3) 0.009(2) 0.014(2) 0.016(2)
C14 0.024(3) 0.018(3) 0.019(3) 0.007(2) 0.008(2) 0.016(2)
C15 0.021(3) 0.016(2) 0.021(3) 0.011(2) 0.011(2) 0.013(2)
C16 0.013(2) 0.015(2) 0.012(2) 0.0040(18) 0.0045(18) 0.005(2)
C17 0.025(3) 0.015(2) 0.019(3) 0.011(2) 0.013(2) 0.010(2)
C18 0.025(3) 0.018(3) 0.010(2) 0.0043(19) 0.008(2) 0.003(2)
C19 0.020(3) 0.010(2) 0.017(2) 0.0051(18) 0.010(2) 0.006(2)
C20 0.019(2) 0.016(2) 0.016(2) 0.0076(19) 0.012(2) 0.008(2)

loop_
_atom_type_symbol
_atom_type_description
_atom_type_scat_dispersion_real
_atom_type_scat_dispersion_imag
_atom_type_scat_source
C C 0.0033 0.0016 'International Tables Vol C Tables 4.2.6.8 and 6.1.1.4'
H H 0.0000 0.0000 'International Tables Vol C Tables 4.2.6.8 and 6.1.1.4'
N N 0.0061 0.0033 'International Tables Vol C Tables 4.2.6.8 and 6.1.1.4'
O O 0.0106 0.0060 'International Tables Vol C Tables 4.2.6.8 and 6.1.1.4'
F F 0.0171 0.0103 'International Tables Vol C Tables 4.2.6.8 and 6.1.1.4'
P P 0.1023 0.0942 'International Tables Vol C Tables 4.2.6.8 and 6.1.1.4'
Cu Cu 0.3201 1.2651 'International Tables Vol C Tables 4.2.6.8 and 6.1.1.4'
Mo Mo -1.6832 0.6857 'International Tables Vol C Tables 4.2.6.8 and 6.1.1.4'

loop_
_geom_angle_atom_site_label_1
_geom_angle_atom_site_label_2
_geom_angle_atom_site_label_3
_geom_angle
_geom_angle_site_symmetry_1
_geom_angle_site_symmetry_3
F2 Mo1 O3 102.35(15) . .
F2 Mo1 O2 98.95(14) . .
O3 Mo1 O2 95.89(14) . .
F2 Mo1 F1 89.07(13) . .
O3 Mo1 F1 168.22(13) . .
O2 Mo1 F1 85.02(12) . .
F2 Mo1 O6 92.28(14) . .
O3 Mo1 O6 90.81(14) . .
O2 Mo1 O6 165.36(13) . .
F1 Mo1 O6 85.81(12) . .
F2 Mo1 O4 167.45(14) . .
O3 Mo1 O4 88.73(13) . .
O2 Mo1 O4 85.58(13) . .
F1 Mo1 O4 79.63(11) . .
O6 Mo1 O4 81.56(12) . .
O1 Cu1 N2 163.92(15) . .
O1 Cu1 N1 99.78(14) . .
N2 Cu1 N1 79.06(15) . .
O1 Cu1 N3 98.68(14) . .
N2 Cu1 N3 79.53(15) . .
N1 Cu1 N3 157.29(15) . .
O1 Cu1 F1 92.84(12) . .
N2 Cu1 F1 102.89(13) . .
N1 Cu1 F1 83.23(13) . .
N3 Cu1 F1 108.96(13) . .
O4 P1 O1 116.08(18) . .
O4 P1 O5 106.77(19) . .
O1 P1 O5 110.38(18) . .
O4 P1 C16 108.1(2) . .
O1 P1 C16 108.1(2) . .
O5 P1 C16 107.1(2) . .
O8 P2 O6 112.78(18) . .
O8 P2 O7 110.37(19) . .
O6 P2 O7 106.53(18) . .
O8 P2 C19 108.4(2) . .
O6 P2 C19 111.1(2) . .
O7 P2 C19 107.5(2) . .
Mo1 F1 Cu1 145.60(14) . .
P1 O1 Cu1 132.4(2) . .
P1 O4 Mo1 147.2(2) . .
P1 O5 H5 109.5 . .
P2 O6 Mo1 141.9(2) . .
P2 O7 H7 109.5 . .
C1 N1 C5 118.7(4) . .
C1 N1 Cu1 126.0(3) . .
C5 N1 Cu1 114.7(3) . .
C10 N2 C6 120.9(4) . .
C10 N2 Cu1 119.5(3) . .
C6 N2 Cu1 119.5(3) . .
C15 N3 C11 117.9(4) . .
C15 N3 Cu1 127.8(3) . .
C11 N3 Cu1 114.3(3) . .
N1 C1 C2 122.4(4) . .
N1 C1 H1 118.8 . .
C2 C1 H1 118.8 . .
C3 C2 C1 119.1(4) . .
C3 C2 H2 120.4 . .
C1 C2 H2 120.4 . .
C2 C3 C4 119.1(4) . .
C2 C3 H3 120.5 . .
C4 C3 H3 120.5 . .
C5 C4 C3 118.6(4) . .
C5 C4 H4 120.7 . .
C3 C4 H4 120.7 . .
N1 C5 C4 122.1(4) . .
N1 C5 C6 113.6(4) . .
C4 C5 C6 124.3(4) . .
N2 C6 C7 121.2(4) . .
N2 C6 C5 112.3(4) . .
C7 C6 C5 126.5(4) . .
C6 C7 C8 119.1(4) . .
C6 C7 H7A 120.4 . .
C8 C7 H7A 120.4 . .
C7 C8 C9 118.8(4) . .
C7 C8 C8 121.2(5) . 2_546
C9 C8 C8 120.0(5) . 2_546
C10 C9 C8 118.9(4) . .
C10 C9 H9 120.5 . .
C8 C9 H9 120.5 . .
N2 C10 C9 121.1(4) . .
N2 C10 C11 112.4(4) . .
C9 C10 C11 126.5(4) . .
N3 C11 C12 122.8(4) . .
N3 C11 C10 114.2(4) . .
C12 C11 C10 123.0(4) . .
C11 C12 C13 118.9(4) . .
C11 C12 H12 120.5 . .
C13 C12 H12 120.5 . .
C14 C13 C12 118.7(5) . .
C14 C13 H13 120.6 . .
C12 C13 H13 120.6 . .
C13 C14 C15 119.4(4) . .
C13 C14 H14 120.3 . .
C15 C14 H14 120.3 . .
N3 C15 C14 122.2(4) . .
N3 C15 H15 118.9 . .
C14 C15 H15 118.9 . .
C17 C16 P1 111.5(3) . .
C17 C16 H16A 109.3 . .
P1 C16 H16A 109.3 . .
C17 C16 H16B 109.3 . .
P1 C16 H16B 109.3 . .
H16A C16 H16B 108.0 . .
C18 C17 C16 114.3(4) . .
C18 C17 H17A 108.7 . .
C16 C17 H17A 108.7 . .
C18 C17 H17B 108.7 . .
C16 C17 H17B 108.7 . .
H17A C17 H17B 107.6 . .
C20 C18 C17 112.3(4) 2_665 .
C20 C18 H18A 109.1 2_665 .
C17 C18 H18A 109.1 . .
C20 C18 H18B 109.1 2_665 .
C17 C18 H18B 109.1 . .
H18A C18 H18B 107.9 . .
C20 C19 P2 110.9(3) . .
C20 C19 H19A 109.5 . .
P2 C19 H19A 109.5 . .
C20 C19 H19B 109.5 . .
P2 C19 H19B 109.5 . .
H19A C19 H19B 108.0 . .
C18 C20 C19 113.9(4) 2_665 .
C18 C20 H20A 108.8 2_665 .
C19 C20 H20A 108.8 . .
C18 C20 H20B 108.8 2_665 .
C19 C20 H20B 108.8 . .
H20A C20 H20B 107.7 . .

loop_
_geom_bond_atom_site_label_1
_geom_bond_atom_site_label_2
_geom_bond_distance
_geom_bond_site_symmetry_2
Mo1 F2 1.708(3) .
Mo1 O3 1.747(3) .
Mo1 O2 1.854(3) .
Mo1 F1 2.055(3) .
Mo1 O6 2.079(3) .
Mo1 O4 2.128(3) .
Cu1 O1 1.941(3) .
Cu1 N2 1.943(4) .
Cu1 N1 2.035(4) .
Cu1 N3 2.043(4) .
Cu1 F1 2.170(3) .
P1 O4 1.501(3) .
P1 O1 1.532(3) .
P1 O5 1.574(3) .
P1 C16 1.804(5) .
P2 O8 1.504(3) .
P2 O6 1.524(3) .
P2 O7 1.569(3) .
P2 C19 1.785(5) .
O5 H5 0.8400 .
O7 H7 0.8400 .
N1 C1 1.332(6) .
N1 C5 1.355(6) .
N2 C10 1.334(6) .
N2 C6 1.341(6) .
N3 C15 1.347(6) .
N3 C11 1.352(5) .
C1 C2 1.382(6) .
C1 H1 0.9500 .
C2 C3 1.381(7) .
C2 H2 0.9500 .
C3 C4 1.391(7) .
C3 H3 0.9500 .
C4 C5 1.382(7) .
C4 H4 0.9500 .
C5 C6 1.480(6) .
C6 C7 1.377(6) .
C7 C8 1.393(6) .
C7 H7A 0.9500 .
C8 C9 1.401(6) .
C8 C8 1.506(8) 2_546
C9 C10 1.383(6) .
C9 H9 0.9500 .
C10 C11 1.487(6) .
C11 C12 1.379(6) .
C12 C13 1.396(7) .
C12 H12 0.9500 .
C13 C14 1.373(7) .
C13 H13 0.9500 .
C14 C15 1.395(7) .
C14 H14 0.9500 .
C15 H15 0.9500 .
C16 C17 1.527(6) .
C16 H16A 0.9900 .
C16 H16B 0.9900 .
C17 C18 1.521(6) .
C17 H17A 0.9900 .
C17 H17B 0.9900 .
C18 C20 1.510(6) 2_665
C18 H18A 0.9900 .
C18 H18B 0.9900 .
C19 C20 1.545(6) .
C19 H19A 0.9900 .
C19 H19B 0.9900 .
C20 C18 1.510(6) 2_665
C20 H20A 0.9900 .
C20 H20B 0.9900 .

loop_
_geom_torsion_atom_site_label_1
_geom_torsion_atom_site_label_2
_geom_torsion_atom_site_label_3
_geom_torsion_atom_site_label_4
_geom_torsion
_geom_torsion_site_symmetry_1
_geom_torsion_site_symmetry_4
F2 Mo1 F1 Cu1 -178.4(3) . .
O3 Mo1 F1 Cu1 -12.4(8) . .
O2 Mo1 F1 Cu1 82.5(3) . .
O6 Mo1 F1 Cu1 -86.1(3) . .
O4 Mo1 F1 Cu1 -3.9(2) . .
O1 Cu1 F1 Mo1 5.1(3) . .
N2 Cu1 F1 Mo1 -178.2(2) . .
N1 Cu1 F1 Mo1 104.7(3) . .
N3 Cu1 F1 Mo1 -95.0(3) . .
O4 P1 O1 Cu1 29.2(3) . .
O5 P1 O1 Cu1 -92.4(3) . .
C16 P1 O1 Cu1 150.7(3) . .
N2 Cu1 O1 P1 174.5(4) . .
N1 Cu1 O1 P1 -101.1(3) . .
N3 Cu1 O1 P1 92.2(3) . .
F1 Cu1 O1 P1 -17.5(3) . .
O1 P1 O4 Mo1 -34.4(4) . .
O5 P1 O4 Mo1 89.2(4) . .
C16 P1 O4 Mo1 -155.9(4) . .
F2 Mo1 O4 P1 46.6(9) . .
O3 Mo1 O4 P1 -161.2(4) . .
O2 Mo1 O4 P1 -65.2(4) . .
F1 Mo1 O4 P1 20.6(4) . .
O6 Mo1 O4 P1 107.8(4) . .
O8 P2 O6 Mo1 161.5(3) . .
O7 P2 O6 Mo1 -77.3(3) . .
C19 P2 O6 Mo1 39.5(4) . .
F2 Mo1 O6 P2 -137.7(3) . .
O3 Mo1 O6 P2 -35.3(3) . .
O2 Mo1 O6 P2 82.1(6) . .
F1 Mo1 O6 P2 133.4(3) . .
O4 Mo1 O6 P2 53.3(3) . .
O1 Cu1 N1 C1 16.8(4) . .
N2 Cu1 N1 C1 -179.6(4) . .
N3 Cu1 N1 C1 160.7(4) . .
F1 Cu1 N1 C1 -75.0(4) . .
O1 Cu1 N1 C5 -171.7(3) . .
N2 Cu1 N1 C5 -8.0(3) . .
N3 Cu1 N1 C5 -27.8(6) . .
F1 Cu1 N1 C5 96.5(3) . .
O1 Cu1 N2 C10 -85.6(6) . .
N1 Cu1 N2 C10 -173.0(4) . .
N3 Cu1 N2 C10 -0.6(3) . .
F1 Cu1 N2 C10 106.6(3) . .
O1 Cu1 N2 C6 92.2(6) . .
N1 Cu1 N2 C6 4.8(3) . .
N3 Cu1 N2 C6 177.2(4) . .
F1 Cu1 N2 C6 -75.5(4) . .
O1 Cu1 N3 C15 -14.0(4) . .
N2 Cu1 N3 C15 -177.8(4) . .
N1 Cu1 N3 C15 -158.1(4) . .
F1 Cu1 N3 C15 82.0(4) . .
O1 Cu1 N3 C11 164.1(3) . .
N2 Cu1 N3 C11 0.3(3) . .
N1 Cu1 N3 C11 20.1(6) . .
F1 Cu1 N3 C11 -99.8(3) . .
C5 N1 C1 C2 -0.2(7) . .
Cu1 N1 C1 C2 171.0(4) . .
N1 C1 C2 C3 -1.3(7) . .
C1 C2 C3 C4 1.7(7) . .
C2 C3 C4 C5 -0.6(7) . .
C1 N1 C5 C4 1.4(7) . .
Cu1 N1 C5 C4 -170.8(4) . .
C1 N1 C5 C6 -178.1(4) . .
Cu1 N1 C5 C6 9.8(5) . .
C3 C4 C5 N1 -0.9(7) . .
C3 C4 C5 C6 178.5(4) . .
C10 N2 C6 C7 -1.8(7) . .
Cu1 N2 C6 C7 -179.6(3) . .
C10 N2 C6 C5 176.8(4) . .
Cu1 N2 C6 C5 -1.0(5) . .
N1 C5 C6 N2 -5.9(6) . .
C4 C5 C6 N2 174.7(4) . .
N1 C5 C6 C7 172.6(4) . .
C4 C5 C6 C7 -6.8(8) . .
N2 C6 C7 C8 0.4(7) . .
C5 C6 C7 C8 -178.0(4) . .
C6 C7 C8 C9 0.8(7) . .
C6 C7 C8 C8 -179.4(5) . 2_546
C7 C8 C9 C10 -0.6(7) . .
C8 C8 C9 C10 179.6(5) 2_546 .
C6 N2 C10 C9 2.0(7) . .
Cu1 N2 C10 C9 179.8(3) . .
C6 N2 C10 C11 -177.0(4) . .
Cu1 N2 C10 C11 0.8(5) . .
C8 C9 C10 N2 -0.8(7) . .
C8 C9 C10 C11 178.1(4) . .
C15 N3 C11 C12 -0.5(7) . .
Cu1 N3 C11 C12 -178.8(4) . .
C15 N3 C11 C10 178.3(4) . .
Cu1 N3 C11 C10 0.0(5) . .
N2 C10 C11 N3 -0.4(6) . .
C9 C10 C11 N3 -179.4(4) . .
N2 C10 C11 C12 178.3(4) . .
C9 C10 C11 C12 -0.6(7) . .
N3 C11 C12 C13 -0.2(7) . .
C10 C11 C12 C13 -178.9(4) . .
C11 C12 C13 C14 0.8(8) . .
C12 C13 C14 C15 -0.7(8) . .
C11 N3 C15 C14 0.6(7) . .
Cu1 N3 C15 C14 178.6(4) . .
C13 C14 C15 N3 0.0(8) . .
O4 P1 C16 C17 -43.9(4) . .
O1 P1 C16 C17 -170.3(3) . .
O5 P1 C16 C17 70.8(4) . .
P1 C16 C17 C18 165.4(4) . .
C16 C17 C18 C20 -177.2(4) . 2_665
O8 P2 C19 C20 57.7(4) . .
O6 P2 C19 C20 -177.8(3) . .
O7 P2 C19 C20 -61.6(4) . .
P2 C19 C20 C18 -173.9(4) . 2_665
